data_7251810
loop_
_publ_author_name
'Ren, Jiaxuan'
'Wu, Di'
'Feng, Yaoguang'
'Zhang, Man'
'Yuan, Jiahui'
'Wang, Na'
'Wang, Ting'
'Huang, Xin'
'Hao, Hongxun'

_publ_section_title
;
 Synthesis, characterization and structure--activity relationship of novel
 pregabalin cocrystals with sustained-release performance
;
_journal_issue 17
_journal_name_full CrystEngComm
_journal_page_first 2815
_journal_page_last 2834
_journal_paper_doi 10.1039/D6CE00023A
_journal_volume 28
_journal_year 2026
_chemical_absolute_configuration ad
_chemical_formula_moiety 'C8 H17 N O2, C8 H8 O2'
_chemical_formula_sum 'C16 H25 N O4'
_chemical_formula_weight 295.37
_chemical_name_systematic 'Pregbalin-p-Methylbenzoic Acid Cocrystal'
_space_group_crystal_system orthorhombic
_space_group_IT_number 19
_space_group_name_Hall 'P 2ac 2ab'
_space_group_name_H-M_alt 'P 21 21 21'
_atom_sites_solution_hydrogens geom
_atom_sites_solution_primary dual
_audit_creation_date 2024-11-23
_audit_creation_method
;
Olex2 1.5
(compiled 2024.02.16 svn.r378c4104 for OlexSys, GUI svn.r6928)
;
_audit_update_record
;
2025-05-21 deposited with the CCDC.	2026-03-13 downloaded from the CCDC.
;
_cell_angle_alpha 90
_cell_angle_beta 90
_cell_angle_gamma 90
_cell_formula_units_Z 4
_cell_length_a 6.54204(4)
_cell_length_b 7.72068(6)
_cell_length_c 31.8964(2)
_cell_measurement_reflns_used 28975
_cell_measurement_temperature 100.00(10)
_cell_measurement_theta_max 74.1940
_cell_measurement_theta_min 4.1480
_cell_volume 1611.055(19)
_computing_cell_refinement 'CrysAlisPro 1.171.43.136a (Rigaku OD, 2024)'
_computing_data_collection 'CrysAlisPro 1.171.43.136a (Rigaku OD, 2024)'
_computing_data_reduction 'CrysAlisPro 1.171.43.136a (Rigaku OD, 2024)'
_computing_molecular_graphics 'Olex2 1.5 (Dolomanov et al., 2009)'
_computing_publication_material 'Olex2 1.5 (Dolomanov et al., 2009)'
_computing_structure_refinement 'SHELXL 2018/3 (Sheldrick, 2015)'
_computing_structure_solution 'SHELXT  (Sheldrick, 2015)'
_diffrn_ambient_environment N~2~
_diffrn_ambient_temperature 100.00(10)
_diffrn_detector 'Hybrid Pixel Array Detector'
_diffrn_detector_area_resol_mean 10.0000
_diffrn_detector_type 'HyPix-Arc 150'
_diffrn_measured_fraction_theta_full 0.995
_diffrn_measured_fraction_theta_max 0.986
_diffrn_measurement_details
;
List of Runs (angles in degrees, time in seconds):

  # Type    Start    End  Width  t~exp~   \w     \q     \k     \f   Frames
#--------------------------------------------------------------------------
  1  \w     53.00  82.00   0.50    0.05    --   79.02  15.00 -30.00   58
  2  \w     88.00 127.00   0.50    0.05    --   79.02  15.00 -30.00   78
  3  \w     85.00 110.00   0.50    0.05    --   66.00  60.00 -22.38   50
  4  \w     98.00 125.00   0.50    0.05    --   79.02  15.00-180.00   54
  5  \w     80.00 127.00   0.50    0.05    --   79.02  15.00  30.00   94
  6  \w     89.00 127.00   0.50    0.05    --   79.02  15.00  90.00   76
  7  \w     79.00 104.00   0.50    0.05    --   62.00  55.00 133.20   50
  8  \w     59.00  86.00   0.50    0.05    --   42.00  54.00 125.90   54
  9  \w     54.00  79.00   0.50    0.05    --   38.00  52.00   5.85   50
 10  \w     58.00  83.00   0.50    0.05    --   42.00  53.00 -98.67   50
 11  \w     57.00  83.00   0.50    0.05    --   38.00  52.00 171.08   52
 12  \w     18.00  64.00   0.50    0.05    --   59.33-108.00  61.00   92
 13  \w     34.00  59.00   0.50    0.05    --   72.67-108.00  61.00   50
 14  \w     52.00 101.00   0.50    0.05    --   79.02-125.00  60.00   98
 15  \w     64.00  93.00   0.50    0.05    --   79.02-108.00  61.00   58
 16  \w     75.00 101.00   0.50    0.05    --   79.02-125.00-120.00   52
 17  \w     69.00 101.00   0.50    0.05    --   79.02-125.00-180.00   64
 18  \w     28.00  95.00   0.50    0.05    --   72.67-125.00 -30.00  134
 19  \w   -119.00 -94.00   0.50    0.05    --  -78.00 -65.00 120.58   50
 20  \w   -127.00-102.00   0.50    0.05    --  -82.00 -56.00 163.37   50
 21  \w   -122.00 -97.00   0.50    0.05    --  -82.00 -61.00 141.89   50
 22  \w   -125.00-100.00   0.50    0.05    --  -82.00 -64.00  63.88   50
 23  \w   -125.00-100.00   0.50    0.05    --  -82.00 -60.00  41.12   50
 24  \w   -127.00 -98.00   0.50    0.05    --  -82.00 -50.00  21.81   58
 25  \w   -125.00 -97.00   0.50    0.05    --  -82.00 -55.00 -84.72   56
 26  \w   -129.00-104.00   0.50    0.05    --  -82.00 -50.00-172.93   50
 27  \w   -128.00-103.00   0.50    0.05    --  -82.00 -51.00-130.28   50
 28  \w   -124.00 -99.00   0.50    0.05    --  -82.00 -49.00 -69.07   50
 29  \w   -130.00-100.00   0.50    0.05    --  -82.00 -43.00 -56.53   60
 30  \w   -122.00 -96.00   0.50    0.05    --  -82.00 -40.00-126.31   52
 31  \w   -127.00-101.00   0.50    0.05    --  -82.00 -47.00 -33.60   52
 32  \w   -130.00-105.00   0.50    0.05    --  -82.00 -44.00  60.78   50
 33  \w   -128.00-102.00   0.50    0.05    --  -82.00 -47.00  83.32   52
 34  \w   -116.00 -91.00   0.50    0.05    --  -67.25 -38.00  61.91   50
 35  \w   -129.00-104.00   0.50    0.05    --  -82.00 -32.00  82.89   50
 36  \w   -132.00 -95.00   0.50    0.05    --  -82.00 -32.00  75.65   74
 37  \w   -109.00 -58.00   0.50    0.05    --  -78.06 -15.00  90.00  102
 38  \w    -68.00 -42.00   0.50    0.05    --  -60.24 -15.00  90.00   52
 39  \w   -119.00 -54.00   0.50    0.05    --  -74.26 -15.00-150.00  130
 40  \w   -126.00 -98.00   0.50    0.05    --  -78.06 -15.00-180.00   56
 41  \w   -115.00 -85.00   0.50    0.05    --  -78.06 -15.00 -30.00   60
 42  \w    -80.00 -55.00   0.50    0.05    --  -82.00  93.00 155.77   50
 43  \w   -101.00 -75.00   0.50    0.05    --  -82.00 131.00 161.53   52
 44  \w    -63.00 -37.00   0.50    0.05    --  -82.00 131.00 161.53   52
 45  \w    -73.00 -36.00   0.50    0.05    --  -82.00 126.00 100.70   74
 46  \w    -62.00 -37.00   0.50    0.05    --  -82.00 131.00 -55.73   50
 47  \w   -100.00 -60.00   0.50    0.05    --  -82.00 129.00-102.09   80
 48  \w    -99.00 -67.00   0.50    0.05    --  -82.00 126.00-122.14   64
 49  \w    -72.00 -44.00   0.50    0.05    --  -78.06 125.00 -90.00   56
 50  \w    -99.00 -73.00   0.50    0.05    --  -82.00 131.00 -55.73   52
 51  \w   -100.00 -74.00   0.50    0.05    --  -78.06 125.00 -90.00   52
 52  \w    -94.00 -44.00   0.50    0.05    --  -82.00 125.00-146.08  100
 53  \w    -70.00 -33.00   0.50    0.05    --  -78.06 125.00-150.00   74
 54  \w    -85.00 -59.00   0.50    0.05    --  -78.06 125.00   0.00   52
 55  \w    -68.00 -39.00   0.50    0.05    --  -82.00 125.00  14.72   58
 56  \w    -94.00 -67.00   0.50    0.05    --  -82.00 126.00  64.20   54
 57  \w   -101.00 -33.00   0.50    0.05    --  -78.06 125.00  60.00  136
 58  \w    -68.00 -34.00   0.50    0.05    --  -78.06 125.00 120.00   68
 59  \w    -71.00 -37.00   0.50    0.05    --  -82.00 125.00  81.81   68
 60  \w    -67.00 -37.00   0.50    0.05    --  -82.00 124.00  30.44   60
 61  \w    -98.00 -73.00   0.50    0.05    --  -82.00 124.00  30.44   50
 62  \w    -99.00 -71.00   0.50    0.05    --  -82.00 125.00 -33.40   56
 63  \w    -64.00 -39.00   0.50    0.05    --  -82.00 125.00 -59.47   50
 64  \w    -95.00 -69.00   0.50    0.05    --  -82.00 117.00-140.69   52
 65  \w    -98.00 -57.00   0.50    0.05    --  -82.00 116.00-154.70   82
 66  \w    -97.00 -52.00   0.50    0.05    --  -82.00 115.00-166.54   90
 67  \w    -93.00 -67.00   0.50    0.05    --  -82.00 113.00 -42.97   52
 68  \w    -73.00 -47.00   0.50    0.05    --  -82.00 123.00 -47.26   52
 69  \w    -92.00 -67.00   0.50    0.05    --  -82.00 109.00 -92.14   50
 70  \w    -76.00 -49.00   0.50    0.05    --  -82.00 109.00  23.42   54
 71  \w    -86.00 -38.00   0.50    0.05    --  -82.00 124.00  41.11   96
 72  \w    -81.00 -44.00   0.50    0.05    --  -82.00 108.00 -16.71   74
 73  \w    -85.00 -60.00   0.50    0.05    --  -82.00 108.00 116.48   50
 74  \w    -65.00 -39.00   0.50    0.05    --  -82.00 124.00 128.62   52
 75  \w    -80.00 -55.00   0.50    0.05    --  -74.26 108.00 158.00   50
 76  \w    -87.00 -62.00   0.50    0.05    --  -78.06 108.00 158.00   50
 77  \w    -53.00 -27.00   0.50    0.05    --  -60.24 108.00 158.00   52
 78  \w    -86.00 -61.00   0.50    0.05    --  -82.00  95.00 -28.70   50
 79  \w    -89.00 -42.00   0.50    0.05    --  -82.00 100.00 -48.89   94
 80  \w    -85.00 -42.00   0.50    0.05    --  -82.00  94.00-166.71   86
;
_diffrn_measurement_device 'four-circle diffractometer'
_diffrn_measurement_device_type 'ROD, Synergy Custom DW system, HyPix-Arc 150'
_diffrn_measurement_method '\w scans'
_diffrn_orient_matrix_type 'CrysAlisPro convention (1999,Acta A55,543-557)'
_diffrn_orient_matrix_UB_11 -0.0327416000
_diffrn_orient_matrix_UB_12 -0.1863442000
_diffrn_orient_matrix_UB_13 0.0159326000
_diffrn_orient_matrix_UB_21 0.0448582000
_diffrn_orient_matrix_UB_22 -0.0701928000
_diffrn_orient_matrix_UB_23 -0.0442613000
_diffrn_orient_matrix_UB_31 0.2288266000
_diffrn_orient_matrix_UB_32 -0.0129048000
_diffrn_orient_matrix_UB_33 0.0109570000
_diffrn_radiation_monochromator mirror
_diffrn_radiation_probe x-ray
_diffrn_radiation_type 'Cu K\a'
_diffrn_radiation_wavelength 1.54184
_diffrn_reflns_av_R_equivalents 0.0149
_diffrn_reflns_av_unetI/netI 0.0052
_diffrn_reflns_Laue_measured_fraction_full 0.995
_diffrn_reflns_Laue_measured_fraction_max 0.986
_diffrn_reflns_limit_h_max 7
_diffrn_reflns_limit_h_min -6
_diffrn_reflns_limit_k_max 9
_diffrn_reflns_limit_k_min -9
_diffrn_reflns_limit_l_max 38
_diffrn_reflns_limit_l_min -39
_diffrn_reflns_number 34170
_diffrn_reflns_point_group_measured_fraction_full 0.996
_diffrn_reflns_point_group_measured_fraction_max 0.987
_diffrn_reflns_theta_full 67.684
_diffrn_reflns_theta_max 74.359
_diffrn_reflns_theta_min 5.548
_diffrn_source 'Rotating-anode X-ray tube'
_diffrn_source_type 'Rigaku (Cu) X-ray Source'
_exptl_absorpt_coefficient_mu 0.706
_exptl_absorpt_correction_T_max 1.00000
_exptl_absorpt_correction_T_min 0.88466
_exptl_absorpt_correction_type multi-scan
_exptl_absorpt_process_details 'CrysAlisPro 1.171.43.136a (Rigaku Oxford Diffraction, 2024)'
_exptl_crystal_density_diffrn 1.218
_exptl_crystal_description block
_exptl_crystal_F_000 640
_exptl_crystal_size_max 0.24
_exptl_crystal_size_mid 0.2
_exptl_crystal_size_min 0.14
_refine_diff_density_max 0.177
_refine_diff_density_min -0.157
_refine_diff_density_rms 0.029
_refine_ls_abs_structure_details
;
 Flack x determined using 1323 quotients [(I+)-(I-)]/[(I+)+(I-)]
 (Parsons, Flack and Wagner, Acta Cryst. B69 (2013) 249-259).
;
_refine_ls_abs_structure_Flack 0.026(17)
_refine_ls_extinction_coef 0.0076(9)
_refine_ls_extinction_expression Fc^*^=kFc[1+0.001xFc^2^\l^3^/sin(2\q)]^-1/4^
_refine_ls_extinction_method 'SHELXL-2018/3 (Sheldrick 2018)'
_refine_ls_goodness_of_fit_ref 1.078
_refine_ls_hydrogen_treatment constr
_refine_ls_matrix_type full
_refine_ls_number_parameters 196
_refine_ls_number_reflns 3232
_refine_ls_number_restraints 0
_refine_ls_restrained_S_all 1.078
_refine_ls_R_factor_all 0.0238
_refine_ls_R_factor_gt 0.0238
_refine_ls_shift/su_max 0.001
_refine_ls_shift/su_mean 0.000
_refine_ls_structure_factor_coef Fsqd
_refine_ls_weighting_details 'w=1/[\s^2^(Fo^2^)+(0.0341P)^2^+0.2976P] where P=(Fo^2^+2Fc^2^)/3'
_refine_ls_weighting_scheme calc
_refine_ls_wR_factor_gt 0.0630
_refine_ls_wR_factor_ref 0.0631
_reflns_Friedel_coverage 0.697
_reflns_Friedel_fraction_full 0.998
_reflns_Friedel_fraction_max 0.990
_reflns_number_gt 3227
_reflns_number_total 3232
_reflns_threshold_expression 'I > 2\s(I)'
_cod_data_source_file d6ce00023a2.cif
_cod_data_source_block 37-cr-20241122d_auto
_cod_depositor_comments 'Adding full bibliography for 7251808--7251810.cif.'
_cod_database_code 7251810
_shelx_shelxl_version_number 2018/3
_shelx_space_group_comment
;
The symmetry employed for this shelxl refinement is uniquely defined
by the following loop, which should always be used as a source of
symmetry information in preference to the above space-group names.
They are only intended as comments.
;
_shelx_estimated_absorpt_t_max 0.908
_shelx_estimated_absorpt_t_min 0.849
_olex2_refinement_description
;
1. Fixed Uiso
 At 1.2 times of:
  All C(H) groups, All C(H,H) groups
 At 1.5 times of:
  All C(H,H,H) groups, All N(H,H,H) groups, All O(H) groups
2.a Ternary CH refined with riding coordinates:
 C3(H3), C6(H6)
2.b Secondary CH2 refined with riding coordinates:
 C2(H2A,H2B), C4(H4A,H4B), C5(H5A,H5B)
2.c Aromatic/amide H refined with riding coordinates:
 C11(H11), C12(H12), C14(H14), C15(H15)
2.d Idealised Me refined as rotating group:
 N1(H1A,H1B,H1C), C7(H7A,H7B,H7C), C8(H8A,H8B,H8C), C16(H16A,H16B,H16C)
2.e Idealised tetrahedral OH refined as rotating group:
 O4(H4)
;
_olex2_submission_special_instructions 'No special instructions were received'
_oxdiff_exptl_absorpt_empirical_details
;
Empirical correction (ABSPACK) includes:
- Absorption correction using spherical harmonics
- Frame scaling
;
_oxdiff_exptl_absorpt_empirical_full_max 1.182
_oxdiff_exptl_absorpt_empirical_full_min 0.824

loop_
_space_group_symop_operation_xyz
'x, y, z'
'-x+1/2, -y, z+1/2'
'x+1/2, -y+1/2, -z'
'-x, y+1/2, -z+1/2'

loop_
_atom_site_label
_atom_site_type_symbol
_atom_site_fract_x
_atom_site_fract_y
_atom_site_fract_z
_atom_site_U_iso_or_equiv
_atom_site_adp_type
_atom_site_occupancy
_atom_site_site_symmetry_order
_atom_site_calc_flag
_atom_site_refinement_flags_posn
_atom_site_refinement_flags_adp
_atom_site_refinement_flags_occupancy
_atom_site_disorder_assembly
_atom_site_disorder_group
O1 O 0.10708(14) 0.98402(12) 0.54521(3) 0.0183(2) Uani 1 1 d . . . . .
O2 O 0.36193(15) 1.05218(11) 0.50196(3) 0.0177(2) Uani 1 1 d . . . . .
N1 N 0.28259(17) 0.39844(14) 0.50868(3) 0.0159(2) Uani 1 1 d . . . . .
H1A H 0.368919 0.451452 0.490353 0.024 Uiso 1 1 calc R U . . .
H1B H 0.151175 0.425844 0.502083 0.024 Uiso 1 1 calc R U . . .
H1C H 0.299662 0.281654 0.507072 0.024 Uiso 1 1 calc R U . . .
C1 C 0.27338(19) 0.95002(16) 0.52689(4) 0.0141(3) Uani 1 1 d . . . . .
C2 C 0.3736(2) 0.77338(16) 0.53295(4) 0.0162(3) Uani 1 1 d . . . . .
H2A H 0.509170 0.791233 0.546056 0.019 Uiso 1 1 calc R U . . .
H2B H 0.396919 0.721464 0.504973 0.019 Uiso 1 1 calc R U . . .
C3 C 0.2540(2) 0.64323(16) 0.55965(4) 0.0147(3) Uani 1 1 d . . . . .
H3 H 0.107006 0.649530 0.551188 0.018 Uiso 1 1 calc R U . . .
C4 C 0.3285(2) 0.45801(16) 0.55211(4) 0.0168(3) Uani 1 1 d . . . . .
H4A H 0.477803 0.452488 0.556942 0.020 Uiso 1 1 calc R U . . .
H4B H 0.261571 0.379335 0.572425 0.020 Uiso 1 1 calc R U . . .
C5 C 0.2680(2) 0.68754(17) 0.60639(4) 0.0179(3) Uani 1 1 d . . . . .
H5A H 0.252308 0.814392 0.609566 0.022 Uiso 1 1 calc R U . . .
H5B H 0.406696 0.656854 0.616365 0.022 Uiso 1 1 calc R U . . .
C6 C 0.1113(2) 0.59826(17) 0.63496(4) 0.0190(3) Uani 1 1 d . . . . .
H6 H 0.130637 0.470162 0.632572 0.023 Uiso 1 1 calc R U . . .
C7 C 0.1523(3) 0.6512(2) 0.68039(4) 0.0282(3) Uani 1 1 d . . . . .
H7A H 0.130014 0.776089 0.683516 0.042 Uiso 1 1 calc R U . . .
H7B H 0.293987 0.623257 0.687725 0.042 Uiso 1 1 calc R U . . .
H7C H 0.059255 0.588315 0.699035 0.042 Uiso 1 1 calc R U . . .
C8 C -0.1087(2) 0.6413(2) 0.62248(5) 0.0298(4) Uani 1 1 d . . . . .
H8A H -0.203121 0.590390 0.642898 0.045 Uiso 1 1 calc R U . . .
H8B H -0.137075 0.593741 0.594595 0.045 Uiso 1 1 calc R U . . .
H8C H -0.126696 0.767266 0.621955 0.045 Uiso 1 1 calc R U . . .
O3 O 0.65964(17) 0.08079(14) 0.57971(3) 0.0273(2) Uani 1 1 d . . . . .
O4 O 0.95452(16) 0.13803(14) 0.61242(3) 0.0244(2) Uani 1 1 d . . . . .
H4 H 1.004559 0.099240 0.590062 0.037 Uiso 1 1 calc R U . . .
C9 C 0.7512(2) 0.12964(17) 0.61055(4) 0.0195(3) Uani 1 1 d . . . . .
C10 C 0.6472(2) 0.18306(17) 0.65003(4) 0.0178(3) Uani 1 1 d . . . . .
C11 C 0.4403(2) 0.14628(18) 0.65455(4) 0.0209(3) Uani 1 1 d . . . . .
H11 H 0.368027 0.092120 0.632296 0.025 Uiso 1 1 calc R U . . .
C12 C 0.3391(2) 0.18812(18) 0.69130(4) 0.0222(3) Uani 1 1 d . . . . .
H12 H 0.198701 0.159140 0.694275 0.027 Uiso 1 1 calc R U . . .
C13 C 0.4402(2) 0.27240(18) 0.72413(4) 0.0213(3) Uani 1 1 d . . . . .
C14 C 0.6464(2) 0.31201(18) 0.71896(4) 0.0210(3) Uani 1 1 d . . . . .
H14 H 0.717161 0.371144 0.740676 0.025 Uiso 1 1 calc R U . . .
C15 C 0.7504(2) 0.26659(17) 0.68262(4) 0.0194(3) Uani 1 1 d . . . . .
H15 H 0.891757 0.292350 0.679926 0.023 Uiso 1 1 calc R U . . .
C16 C 0.3286(3) 0.3172(2) 0.76404(5) 0.0281(3) Uani 1 1 d . . . . .
H16A H 0.348234 0.224288 0.784586 0.042 Uiso 1 1 calc R U . . .
H16B H 0.182438 0.330409 0.758108 0.042 Uiso 1 1 calc R U . . .
H16C H 0.382550 0.425952 0.775367 0.042 Uiso 1 1 calc R U . . .

loop_
_atom_site_aniso_label
_atom_site_aniso_U_11
_atom_site_aniso_U_22
_atom_site_aniso_U_33
_atom_site_aniso_U_23
_atom_site_aniso_U_13
_atom_site_aniso_U_12
O1 0.0173(5) 0.0173(4) 0.0203(4) -0.0008(4) 0.0014(4) 0.0031(4)
O2 0.0193(5) 0.0130(4) 0.0209(4) 0.0017(3) 0.0015(4) 0.0000(4)
N1 0.0173(6) 0.0116(5) 0.0187(5) 0.0001(4) -0.0001(4) -0.0001(4)
C1 0.0152(6) 0.0122(5) 0.0149(5) -0.0025(5) -0.0019(5) 0.0000(5)
C2 0.0161(6) 0.0127(5) 0.0198(6) 0.0006(5) 0.0023(5) 0.0016(5)
C3 0.0151(6) 0.0118(6) 0.0172(6) 0.0006(4) 0.0001(5) 0.0002(5)
C4 0.0204(6) 0.0129(6) 0.0170(6) 0.0010(5) -0.0020(5) 0.0007(5)
C5 0.0196(6) 0.0160(6) 0.0182(6) -0.0006(5) -0.0012(5) -0.0014(5)
C6 0.0229(7) 0.0171(6) 0.0171(6) 0.0015(5) 0.0021(5) 0.0007(5)
C7 0.0378(9) 0.0282(7) 0.0187(7) -0.0007(6) 0.0020(6) -0.0019(7)
C8 0.0227(8) 0.0375(8) 0.0291(7) 0.0109(7) 0.0046(6) 0.0012(6)
O3 0.0231(5) 0.0385(6) 0.0204(5) -0.0073(4) -0.0020(4) -0.0011(5)
O4 0.0190(5) 0.0309(6) 0.0233(5) -0.0098(4) 0.0034(4) -0.0018(4)
C9 0.0210(7) 0.0174(6) 0.0199(6) 0.0001(5) -0.0014(5) 0.0002(5)
C10 0.0202(6) 0.0147(6) 0.0185(6) 0.0006(5) -0.0014(5) 0.0017(5)
C11 0.0198(7) 0.0193(7) 0.0236(7) -0.0025(5) -0.0038(6) 0.0002(5)
C12 0.0175(6) 0.0202(6) 0.0289(7) 0.0005(5) 0.0021(6) 0.0007(6)
C13 0.0257(7) 0.0160(6) 0.0223(7) 0.0021(5) 0.0034(6) 0.0030(6)
C14 0.0250(7) 0.0187(6) 0.0194(6) -0.0008(5) -0.0016(6) -0.0005(6)
C15 0.0189(7) 0.0183(6) 0.0210(6) 0.0001(5) -0.0013(5) -0.0013(6)
C16 0.0310(8) 0.0266(7) 0.0268(7) -0.0011(6) 0.0097(6) 0.0009(7)

loop_
_atom_type_symbol
_atom_type_description
_atom_type_scat_dispersion_real
_atom_type_scat_dispersion_imag
_atom_type_scat_source
C C 0.0181 0.0091 'International Tables Vol C Tables 4.2.6.8 and 6.1.1.4'
H H 0.0000 0.0000 'International Tables Vol C Tables 4.2.6.8 and 6.1.1.4'
N N 0.0311 0.0180 'International Tables Vol C Tables 4.2.6.8 and 6.1.1.4'
O O 0.0492 0.0322 'International Tables Vol C Tables 4.2.6.8 and 6.1.1.4'

loop_
_geom_angle_atom_site_label_1
_geom_angle_atom_site_label_2
_geom_angle_atom_site_label_3
_geom_angle
_geom_angle_site_symmetry_1
_geom_angle_site_symmetry_3
_geom_angle_publ_flag
H1A N1 H1B 109.5 . . ?
H1A N1 H1C 109.5 . . ?
H1B N1 H1C 109.5 . . ?
C4 N1 H1A 109.5 . . ?
C4 N1 H1B 109.5 . . ?
C4 N1 H1C 109.5 . . ?
O1 C1 C2 119.85(11) . . ?
O2 C1 O1 123.89(12) . . ?
O2 C1 C2 116.20(11) . . ?
C1 C2 H2A 108.3 . . ?
C1 C2 H2B 108.3 . . ?
C1 C2 C3 115.92(11) . . ?
H2A C2 H2B 107.4 . . ?
C3 C2 H2A 108.3 . . ?
C3 C2 H2B 108.3 . . ?
C2 C3 H3 108.0 . . ?
C2 C3 C5 111.33(10) . . ?
C4 C3 C2 111.30(10) . . ?
C4 C3 H3 108.0 . . ?
C4 C3 C5 110.02(10) . . ?
C5 C3 H3 108.0 . . ?
N1 C4 C3 111.74(10) . . ?
N1 C4 H4A 109.3 . . ?
N1 C4 H4B 109.3 . . ?
C3 C4 H4A 109.3 . . ?
C3 C4 H4B 109.3 . . ?
H4A C4 H4B 107.9 . . ?
C3 C5 H5A 108.3 . . ?
C3 C5 H5B 108.3 . . ?
C3 C5 C6 115.92(11) . . ?
H5A C5 H5B 107.4 . . ?
C6 C5 H5A 108.3 . . ?
C6 C5 H5B 108.3 . . ?
C5 C6 H6 108.3 . . ?
C7 C6 C5 108.96(11) . . ?
C7 C6 H6 108.3 . . ?
C8 C6 C5 112.12(11) . . ?
C8 C6 H6 108.3 . . ?
C8 C6 C7 110.71(12) . . ?
C6 C7 H7A 109.5 . . ?
C6 C7 H7B 109.5 . . ?
C6 C7 H7C 109.5 . . ?
H7A C7 H7B 109.5 . . ?
H7A C7 H7C 109.5 . . ?
H7B C7 H7C 109.5 . . ?
C6 C8 H8A 109.5 . . ?
C6 C8 H8B 109.5 . . ?
C6 C8 H8C 109.5 . . ?
H8A C8 H8B 109.5 . . ?
H8A C8 H8C 109.5 . . ?
H8B C8 H8C 109.5 . . ?
C9 O4 H4 109.5 . . ?
O3 C9 O4 123.02(13) . . ?
O3 C9 C10 123.13(13) . . ?
O4 C9 C10 113.84(12) . . ?
C11 C10 C9 118.40(12) . . ?
C11 C10 C15 119.16(13) . . ?
C15 C10 C9 122.43(13) . . ?
C10 C11 H11 119.8 . . ?
C12 C11 C10 120.38(13) . . ?
C12 C11 H11 119.8 . . ?
C11 C12 H12 119.5 . . ?
C11 C12 C13 121.06(14) . . ?
C13 C12 H12 119.5 . . ?
C12 C13 C16 120.63(14) . . ?
C14 C13 C12 118.13(13) . . ?
C14 C13 C16 121.23(14) . . ?
C13 C14 H14 119.4 . . ?
C15 C14 C13 121.17(14) . . ?
C15 C14 H14 119.4 . . ?
C10 C15 H15 120.0 . . ?
C14 C15 C10 120.06(14) . . ?
C14 C15 H15 120.0 . . ?
C13 C16 H16A 109.5 . . ?
C13 C16 H16B 109.5 . . ?
C13 C16 H16C 109.5 . . ?
H16A C16 H16B 109.5 . . ?
H16A C16 H16C 109.5 . . ?
H16B C16 H16C 109.5 . . ?

loop_
_geom_bond_atom_site_label_1
_geom_bond_atom_site_label_2
_geom_bond_distance
_geom_bond_site_symmetry_2
_geom_bond_publ_flag
O1 C1 1.2625(16) . ?
O2 C1 1.2611(16) . ?
N1 H1A 0.9100 . ?
N1 H1B 0.9100 . ?
N1 H1C 0.9100 . ?
N1 C4 1.4904(16) . ?
C1 C2 1.5255(17) . ?
C2 H2A 0.9900 . ?
C2 H2B 0.9900 . ?
C2 C3 1.5321(17) . ?
C3 H3 1.0000 . ?
C3 C4 1.5297(17) . ?
C3 C5 1.5325(17) . ?
C4 H4A 0.9900 . ?
C4 H4B 0.9900 . ?
C5 H5A 0.9900 . ?
C5 H5B 0.9900 . ?
C5 C6 1.5352(18) . ?
C6 H6 1.0000 . ?
C6 C7 1.5295(18) . ?
C6 C8 1.529(2) . ?
C7 H7A 0.9800 . ?
C7 H7B 0.9800 . ?
C7 H7C 0.9800 . ?
C8 H8A 0.9800 . ?
C8 H8B 0.9800 . ?
C8 H8C 0.9800 . ?
O3 C9 1.2118(17) . ?
O4 H4 0.8400 . ?
O4 C9 1.3330(18) . ?
C9 C10 1.4898(18) . ?
C10 C11 1.390(2) . ?
C10 C15 1.3970(19) . ?
C11 H11 0.9500 . ?
C11 C12 1.385(2) . ?
C12 H12 0.9500 . ?
C12 C13 1.399(2) . ?
C13 C14 1.393(2) . ?
C13 C16 1.5078(19) . ?
C14 H14 0.9500 . ?
C14 C15 1.3889(19) . ?
C15 H15 0.9500 . ?
C16 H16A 0.9800 . ?
C16 H16B 0.9800 . ?
C16 H16C 0.9800 . ?

loop_
_geom_torsion_atom_site_label_1
_geom_torsion_atom_site_label_2
_geom_torsion_atom_site_label_3
_geom_torsion_atom_site_label_4
_geom_torsion
_geom_torsion_site_symmetry_1
_geom_torsion_site_symmetry_2
_geom_torsion_site_symmetry_3
_geom_torsion_site_symmetry_4
_geom_torsion_publ_flag
O1 C1 C2 C3 3.55(17) . . . . ?
O2 C1 C2 C3 -173.90(11) . . . . ?
C1 C2 C3 C4 161.35(11) . . . . ?
C1 C2 C3 C5 -75.51(14) . . . . ?
C2 C3 C4 N1 -66.43(14) . . . . ?
C2 C3 C5 C6 164.29(11) . . . . ?
C3 C5 C6 C7 177.81(12) . . . . ?
C3 C5 C6 C8 -59.28(16) . . . . ?
C4 C3 C5 C6 -71.83(14) . . . . ?
C5 C3 C4 N1 169.67(11) . . . . ?
O3 C9 C10 C11 12.0(2) . . . . ?
O3 C9 C10 C15 -168.75(13) . . . . ?
O4 C9 C10 C11 -167.11(12) . . . . ?
O4 C9 C10 C15 12.19(19) . . . . ?
C9 C10 C11 C12 177.75(12) . . . . ?
C9 C10 C15 C14 -179.35(12) . . . . ?
C10 C11 C12 C13 1.9(2) . . . . ?
C11 C10 C15 C14 -0.1(2) . . . . ?
C11 C12 C13 C14 -0.5(2) . . . . ?
C11 C12 C13 C16 -179.92(13) . . . . ?
C12 C13 C14 C15 -1.2(2) . . . . ?
C13 C14 C15 C10 1.4(2) . . . . ?
C15 C10 C11 C12 -1.6(2) . . . . ?
C16 C13 C14 C15 178.27(13) . . . . ?
